data_2207992
loop_
_publ_author_name
'Ibis, Cemil'
'Sayil, M. Cigdem'
'Deniz, N. Gulsah'

_publ_section_title
;
 1,3,4,4-Tetrachloro-4-(4-chlorophenylsulfanyl)-2-nitrobuta-1,3-diene
;
_journal_coeditor_code CF6485
_journal_issue 2
_journal_name_full 'Acta Crystallographica Section E'
_journal_page_first o800
_journal_page_last o801
_journal_paper_doi 10.1107/S1600536806001838
_journal_volume 62
_journal_year 2006
_chemical_formula_iupac 'C10 H4 Cl5 N O2 S'
_chemical_formula_moiety 'C10 H4 Cl5 N O2 S'
_chemical_formula_sum 'C10 H4 Cl5 N O2 S'
_chemical_formula_weight 379.46
_chemical_melting_point .386E-305
_chemical_name_systematic
;
1,3,4,4-Tetrachloro-4-(4-chlorophenylsulfanyl)-2-nitrobuta-1,3-diene
;
_space_group_IT_number 2
_symmetry_cell_setting triclinic
_symmetry_space_group_name_Hall '-P 1'
_symmetry_space_group_name_H-M 'P -1'
_cell_angle_alpha 70.481(4)
_cell_angle_beta 87.411(8)
_cell_angle_gamma 83.680(7)
_cell_formula_units_Z 2
_cell_length_a 6.6504(4)
_cell_length_b 10.7872(3)
_cell_length_c 10.857(4)
_cell_measurement_reflns_used 6436
_cell_measurement_temperature 293.5
_cell_measurement_theta_max 30.12
_cell_measurement_theta_min 3.1
_cell_volume 729.6(3)
_computing_cell_refinement CrystalClear
_computing_data_collection 'CrystalClear (Rigaku/MSC, 2002)'
_computing_data_reduction 'CrystalStructure (Rigaku/MSC, 2003)'
_computing_molecular_graphics 'ORTEP-3 (Farrugia, 1997)'
_computing_publication_material CrystalStructure
_computing_structure_refinement 'CRYSTALS (Betteridge <i>et al.</i>,  2003)'
_computing_structure_solution 'SIR92 (Altomare <i>et al.</i>,  1994)'
_diffrn_detector_area_resol_mean 10.00
_diffrn_measured_fraction_theta_full 0.95
_diffrn_measured_fraction_theta_max 0.9526
_diffrn_measurement_device_type 'Rigaku R-AXIS RAPID'
_diffrn_measurement_method \w
_diffrn_radiation_type 'Mo K\a'
_diffrn_radiation_wavelength 0.7107
_diffrn_reflns_av_R_equivalents 0.021
_diffrn_reflns_limit_h_max 9
_diffrn_reflns_limit_h_min -9
_diffrn_reflns_limit_k_max 15
_diffrn_reflns_limit_k_min -14
_diffrn_reflns_limit_l_max 15
_diffrn_reflns_limit_l_min -15
_diffrn_reflns_number 8204
_diffrn_reflns_theta_full 30.12
_diffrn_reflns_theta_max 30.12
_exptl_absorpt_coefficient_mu 1.130
_exptl_absorpt_correction_T_max 0.760
_exptl_absorpt_correction_T_min 0.677
_exptl_absorpt_correction_type multi-scan
_exptl_absorpt_process_details '(ABSCOR; Higashi, 1995)'
_exptl_crystal_colour yellow
_exptl_crystal_density_diffrn 1.727
_exptl_crystal_density_method 'not measured'
_exptl_crystal_description block
_exptl_crystal_F_000 376.00
_exptl_crystal_size_max 0.40
_exptl_crystal_size_mid 0.30
_exptl_crystal_size_min 0.25
_refine_diff_density_max 1.24
_refine_diff_density_min -0.77
_refine_ls_extinction_method none
_refine_ls_goodness_of_fit_ref 1.095
_refine_ls_hydrogen_treatment constr
_refine_ls_number_parameters 176
_refine_ls_number_reflns 3450
_refine_ls_R_factor_gt 0.0790
_refine_ls_shift/su_max 0.0090
_refine_ls_structure_factor_coef F
_refine_ls_weighting_details
;
Chebychev polynomial with three parameters (Carruthers & Watkin, 1979):
9.9084, 2.2048 and 6.4348
;
_refine_ls_weighting_scheme calc
_refine_ls_wR_factor_ref 0.0850
_reflns_number_gt 3450
_reflns_number_total 4303
_reflns_threshold_expression F^2^>2\s(F^2^)
_cod_data_source_file cf6485.cif
_cod_data_source_block I
_cod_database_code 2207992
_cod_database_fobs_code 2207992

loop_
_symmetry_equiv_pos_as_xyz
x,y,z
-x,-y,-z

loop_
_atom_site_label
_atom_site_fract_x
_atom_site_fract_y
_atom_site_fract_z
_atom_site_U_iso_or_equiv
_atom_site_adp_type
_atom_site_calc_flag
_atom_site_occupancy
_atom_site_type_symbol
Cl1 -0.1743(2) -0.03972(12) 0.82360(10) 0.0945(4) Uani d 1.00 Cl
Cl2 -0.2755(2) 0.20470(13) 0.60950(12) 0.0820(3) Uani d 1.00 Cl
Cl3 0.2609(2) 0.04192(12) 0.83030(10) 0.0938(4) Uani d 1.00 Cl
Cl4 0.2323(3) 0.14109(11) 0.45793(12) 0.0961(4) Uani d 1.00 Cl
Cl5 0.5769(2) 0.27694(13) -0.10412(12) 0.0897(4) Uani d 1.00 Cl
S1 0.3263(2) 0.41666(8) 0.39865(8) 0.0575(2) Uani d 1.00 S
O2 0.2029(5) 0.4758(3) 0.6074(3) 0.0717(9) Uani d 1.00 O
O1 0.0587(5) 0.3572(3) 0.7825(3) 0.0711(8) Uani d 1.00 O
N1 0.1338(5) 0.3733(3) 0.6743(3) 0.0554(8) Uani d 1.00 N
C1 -0.0981(8) 0.1058(5) 0.7168(4) 0.0772(13) Uani d 1.00 C
C2 0.0791(8) 0.1423(4) 0.7181(4) 0.0748(13) Uani d 1.00 C
C3 0.1440(6) 0.2659(3) 0.6240(3) 0.0581(9) Uani d 1.00 C
C4 0.2248(6) 0.2784(3) 0.5043(4) 0.0569(9) Uani d 1.00 C
C5 0.3938(6) 0.3702(3) 0.2590(3) 0.0558(9) Uani d 1.00 C
C6 0.2498(6) 0.3865(4) 0.1646(4) 0.0622(10) Uani d 1.00 C
C7 0.3068(7) 0.3572(4) 0.0523(4) 0.0642(11) Uani d 1.00 C
C8 0.5061(7) 0.3144(3) 0.0362(4) 0.0621(10) Uani d 1.00 C
C9 0.6512(7) 0.3006(4) 0.1272(4) 0.0710(12) Uani d 1.00 C
C10 0.5929(6) 0.3296(4) 0.2395(4) 0.0668(11) Uani d 1.00 C
H1 0.6898 0.3212 0.3042 0.081 Uiso d 1.00 H
H2 0.7879 0.2726 0.1123 0.086 Uiso d 1.00 H
H3 0.2114 0.3676 -0.0139 0.078 Uiso d 1.00 H
H4 0.1137 0.4167 0.1781 0.075 Uiso d 1.00 H

loop_
_atom_site_aniso_label
_atom_site_aniso_U_11
_atom_site_aniso_U_22
_atom_site_aniso_U_33
_atom_site_aniso_U_12
_atom_site_aniso_U_13
_atom_site_aniso_U_23
Cl1 0.1222(11) 0.0700(6) 0.0911(8) -0.0409(7) 0.0331(7) -0.0211(6)
Cl2 0.0688(7) 0.0935(8) 0.0757(6) -0.0177(5) -0.0111(5) -0.0129(6)
Cl3 0.0921(8) 0.0734(7) 0.0921(8) -0.0097(6) -0.0301(6) 0.0082(6)
Cl4 0.1626(13) 0.0636(6) 0.0783(7) -0.0440(7) 0.0476(8) -0.0410(5)
Cl5 0.1246(10) 0.0849(7) 0.0705(6) -0.0210(7) 0.0293(6) -0.0411(6)
S1 0.0748(6) 0.0516(4) 0.0494(4) -0.0169(4) 0.0077(4) -0.0188(3)
O2 0.096(2) 0.0590(10) 0.070(2) -0.0250(10) 0.0120(10) -0.0313(13)
O1 0.092(2) 0.073(2) 0.0540(10) -0.0060(10) 0.0104(13) -0.0299(12)
N1 0.063(2) 0.055(2) 0.053(2) -0.0051(12) 0.0006(12) -0.0233(12)
C1 0.099(3) 0.076(3) 0.062(2) -0.022(2) 0.014(2) -0.028(2)
C2 0.100(3) 0.066(2) 0.063(2) -0.017(2) 0.012(2) -0.026(2)
C3 0.076(2) 0.049(2) 0.053(2) -0.013(2) 0.009(2) -0.0209(13)
C4 0.071(2) 0.048(2) 0.057(2) -0.0130(10) 0.008(2) -0.0223(13)
C5 0.070(2) 0.052(2) 0.048(2) -0.014(2) 0.0070(10) -0.0173(13)
C6 0.066(2) 0.063(2) 0.058(2) -0.001(2) -0.003(2) -0.021(2)
C7 0.084(3) 0.061(2) 0.049(2) -0.010(2) -0.002(2) -0.019(2)
C8 0.086(3) 0.047(2) 0.054(2) -0.015(2) 0.018(2) -0.0170(13)
C9 0.073(3) 0.074(2) 0.069(2) -0.010(2) 0.015(2) -0.028(2)
C10 0.066(2) 0.071(2) 0.067(2) -0.010(2) 0.002(2) -0.026(2)

loop_
_atom_type_symbol
_atom_type_description
_atom_type_scat_dispersion_real
_atom_type_scat_dispersion_imag
_atom_type_scat_source
C C 0.003 0.002
;
International Tables for Crystallography
(1992, Vol. C, Tables 4.2.6.8 and 6.1.1.4)
;
H H 0.000 0.000
;
International Tables for Crystallography
(1992, Vol. C, Table 6.1.1.4)
;
Cl Cl 0.148 0.159
;
International Tables for Crystallography
(1992, Vol. C, Tables 4.2.6.8 and 6.1.1.4)
;
S S 0.125 0.123
;
International Tables for Crystallography
(1992, Vol. C, Tables 4.2.6.8 and 6.1.1.4)
;
N N 0.006 0.003
;
International Tables for Crystallography
(1992, Vol. C, Tables 4.2.6.8 and 6.1.1.4)
;
O O 0.011 0.006
;
International Tables for Crystallography
(1992, Vol. C, Tables 4.2.6.8 and 6.1.1.4)
;

loop_
_geom_angle_atom_site_label_1
_geom_angle_atom_site_label_2
_geom_angle_atom_site_label_3
_geom_angle
_geom_angle_publ_flag
C4 S1 C5 103.1(2) no
C3 N1 O2 118.5(3) no
C3 N1 O1 117.9(3) no
O2 N1 O1 123.6(4) no
C2 C1 Cl1 123.3(4) no
C2 C1 Cl2 120.5(3) no
Cl1 C1 Cl2 116.1(3) no
C3 C2 Cl3 116.6(4) no
C3 C2 C1 122.8(4) yes
Cl3 C2 C1 120.6(3) no
C4 C3 N1 120.5(3) no
C4 C3 C2 125.1(4) yes
N1 C3 C2 114.1(3) no
S1 C4 C3 126.2(3) no
C6 C5 C10 120.5(4) no
C6 C5 S1 119.8(3) no
C10 C5 S1 119.5(3) no
C7 C6 H4 120.9 no
C7 C6 C5 119.4(4) no
H4 C6 C5 119.7 no
C8 C7 H3 119.9 no
C8 C7 C6 119.0(4) no
H3 C7 C6 121.1 no
C9 C8 Cl5 118.7(3) no
C9 C8 C7 122.3(4) no
Cl5 C8 C7 119.0(3) no
C10 C9 H2 121.5 no
C10 C9 C8 118.3(4) no
H2 C9 C8 120.3 no
H1 C10 C5 119.2 no
H1 C10 C9 120.3 no
C5 C10 C9 120.5(4) no

loop_
_geom_bond_atom_site_label_1
_geom_bond_atom_site_label_2
_geom_bond_distance
_geom_bond_publ_flag
Cl1 C1 1.724(5) no
Cl2 C1 1.704(5) no
Cl3 C2 1.755(5) no
Cl4 C4 1.711(4) no
Cl5 C8 1.735(4) no
S1 C4 1.733(3) no
S1 C5 1.774(4) no
O2 N1 1.227(4) no
O1 N1 1.221(4) no
N1 C3 1.431(5) no
C1 C2 1.285(8) yes
C2 C3 1.478(5) yes
C3 C4 1.354(5) yes
C5 C6 1.389(6) no
C5 C10 1.378(6) no
C6 C7 1.385(6) no
C6 H4 0.950 no
C7 C8 1.378(6) no
C7 H3 0.950 no
C8 C9 1.374(6) no
C9 C10 1.385(7) no
C9 H2 0.950 no
C10 H1 0.950 no

loop_
_geom_contact_atom_site_label_1
_geom_contact_atom_site_label_2
_geom_contact_distance
_geom_contact_site_symmetry_2
_geom_contact_publ_flag
Cl1 Cl2 2.909(2) 1_555 no
Cl1 Cl3 3.127(2) 1_555 no
Cl1 C2 2.657(5) 1_555 no
Cl2 Cl1 2.909(2) 1_555 no
Cl2 C2 2.603(5) 1_555 no
Cl2 C3 2.959(4) 1_555 no
Cl2 C4 3.484(4) 1_455 no
Cl2 C4 3.555(4) 1_555 no
Cl2 H1 3.137(4) 1_455 no
Cl3 Cl1 3.127(2) 1_555 no
Cl3 O1 3.394(3) 1_555 no
Cl3 N1 3.432(3) 1_555 no
Cl3 C1 2.651(5) 1_555 no
Cl3 C3 2.754(3) 1_555 no
Cl4 S1 2.956(2) 1_555 no
Cl4 C1 3.433(5) 1_555 no
Cl4 C2 2.963(5) 1_555 no
Cl4 C3 2.601(4) 1_555 no
Cl4 C5 2.956(3) 1_555 no
Cl4 C6 3.400(4) 1_555 no
Cl4 C10 3.585(4) 1_555 no
Cl4 H4 3.515(3) 1_555 no
S1 Cl4 2.956(2) 1_555 no
S1 O2 2.626(3) 1_555 no
S1 N1 3.109(3) 1_555 no
S1 C3 2.759(3) 1_555 no
S1 C6 2.744(5) 1_555 no
S1 C10 2.730(5) 1_555 no
S1 H1 2.809(4) 1_555 no
S1 H4 2.835(4) 1_555 no
O2 S1 2.626(3) 1_555 no
O2 O1 2.157(4) 1_555 no
O2 C2 3.569(5) 1_555 no
O2 C3 2.286(5) 1_555 no
O2 C4 2.706(5) 1_555 no
O1 Cl3 3.394(3) 1_555 no
O1 O2 2.157(4) 1_555 no
O1 C1 3.306(7) 1_555 no
O1 C2 2.624(6) 1_555 no
O1 C3 2.274(5) 1_555 no
O1 C4 3.504(5) 1_555 no
N1 Cl3 3.432(3) 1_555 no
N1 S1 3.109(3) 1_555 no
N1 C1 3.308(6) 1_555 no
N1 C2 2.441(6) 1_555 no
N1 C4 2.419(5) 1_555 no
C1 Cl3 2.651(5) 1_555 no
C1 Cl4 3.433(5) 1_555 no
C1 O1 3.306(7) 1_555 no
C1 N1 3.308(6) 1_555 no
C1 C3 2.427(6) 1_555 no
C1 C4 3.311(6) 1_555 no
C2 Cl1 2.657(5) 1_555 no
C2 Cl2 2.603(5) 1_555 no
C2 Cl4 2.963(5) 1_555 no
C2 O2 3.569(5) 1_555 no
C2 O1 2.624(6) 1_555 no
C2 N1 2.441(6) 1_555 no
C2 C4 2.513(5) 1_555 no
C3 Cl2 2.959(4) 1_555 no
C3 Cl3 2.754(3) 1_555 no
C3 Cl4 2.601(4) 1_555 no
C3 S1 2.759(3) 1_555 no
C3 O2 2.286(5) 1_555 no
C3 O1 2.274(5) 1_555 no
C3 C1 2.427(6) 1_555 no
C4 Cl2 3.555(4) 1_555 no
C4 Cl2 3.484(4) 1_655 no
C4 O2 2.706(5) 1_555 no
C4 O1 3.504(5) 1_555 no
C4 N1 2.419(5) 1_555 no
C4 C6 3.311(6) 1_555 no
C4 C2 2.513(5) 1_555 no
C4 C5 2.747(5) 1_555 no
C4 C6 3.478(5) 1_555 no
C4 H4 3.431(5) 1_555 no
C5 Cl4 2.956(3) 1_555 no
C5 C4 2.747(5) 1_555 no
C5 C7 2.395(6) 1_555 no
C5 C8 2.735(6) 1_555 no
C5 C9 2.399(6) 1_555 no
C5 H1 2.020(6) 1_555 no
C5 H2 3.263(6) 1_555 no
C5 H3 3.261(6) 1_555 no
C5 H4 2.035(6) 1_555 no
C6 Cl4 3.400(4) 1_555 no
C6 S1 2.744(5) 1_555 no
C6 C4 3.478(5) 1_555 no
C6 C8 2.381(6) 1_555 no
C6 C9 2.785(6) 1_555 no
C6 C10 2.402(6) 1_555 no
C6 H1 3.254(6) 1_555 no
C6 H2 3.566(7) 1_455 no
C6 H3 2.045(6) 1_555 no
C7 O1 3.426(5) 1_554 no
C7 C5 2.395(6) 1_555 no
C7 C9 2.410(6) 1_555 no
C7 C9 3.588(6) 2_665 no
C7 C10 2.768(6) 1_555 no
C7 H2 3.262(6) 1_555 no
C7 H4 2.043(6) 1_555 no
C8 C5 2.735(6) 1_555 no
C8 C6 2.381(6) 1_555 no
C8 C10 2.368(6) 1_555 no
C8 H1 3.232(6) 1_555 no
C8 H2 2.026(6) 1_555 no
C8 H3 2.026(6) 1_555 no
C8 H4 3.247(6) 1_555 no
C9 C5 2.399(6) 1_555 no
C9 C6 2.785(6) 1_555 no
C9 C7 2.410(6) 1_555 no
C9 C7 3.588(6) 2_665 no
C9 H1 2.037(7) 1_555 no
C9 H3 3.259(6) 1_555 no
C9 H3 3.582(6) 2_665 no
C9 H4 3.577(7) 1_655 no
C10 Cl4 3.585(4) 1_555 no
C10 S1 2.730(5) 1_555 no
C10 C6 2.402(6) 1_555 no
C10 C7 2.768(6) 1_555 no
C10 C8 2.368(6) 1_555 no
C10 H2 2.048(7) 1_555 no
C10 H4 3.255(6) 1_555 no
H1 Cl2 3.137(4) 1_655 no
H1 S1 2.809(4) 1_555 no
H1 C5 2.020(6) 1_555 no
H1 C6 3.254(6) 1_555 no
H1 C8 3.232(6) 1_555 no
H1 C9 2.037(7) 1_555 no
H2 C5 3.263(6) 1_555 no
H2 C6 3.566(7) 1_655 no
H2 C7 3.262(6) 1_555 no
H2 C8 2.026(6) 1_555 no
H2 C10 2.048(7) 1_555 no
H3 O1 2.515(5) 1_554 no
H3 N1 3.427(5) 1_554 no
H3 C5 3.261(6) 1_555 no
H3 C6 2.045(6) 1_555 no
H3 C8 2.026(6) 1_555 no
H3 C9 3.259(6) 1_555 no
H3 C9 3.582(6) 2_665 no
H4 Cl4 3.515(3) 1_555 no
H4 S1 2.835(4) 1_555 no
H4 C4 3.431(5) 1_555 no
H4 C5 2.035(6) 1_555 no
H4 C7 2.043(6) 1_555 no
H4 C8 3.247(6) 1_555 no
H4 C9 3.577(7) 1_455 no
H4 C10 3.255(6) 1_555 no

loop_
_geom_torsion_atom_site_label_1
_geom_torsion_atom_site_label_2
_geom_torsion_atom_site_label_3
_geom_torsion_atom_site_label_4
_geom_torsion
_geom_torsion_publ_flag
C5 S1 C4 Cl4 4.6(3) no
C5 S1 C4 C3 -177.6(3) no
C4 S1 C5 C6 84.8(3) no
C4 S1 C5 C10 -101.0(3) no
O2 N1 C3 C2 173.1(4) no
O2 N1 C3 C4 -1.2(5) no
O1 N1 C3 C2 -6.0(5) no
O1 N1 C3 C4 179.7(3) no
Cl1 C1 C2 Cl3 1.1(8) no
Cl1 C1 C2 C3 178.6(4) no
Cl2 C1 C2 Cl3 179.0(4) no
Cl2 C1 C2 C3 -3.5(8) no
Cl3 C2 C3 N1 -83.0(5) no
Cl3 C2 C3 C4 91.0(5) no
C1 C2 C3 N1 99.4(6) no
C1 C2 C3 C4 -86.6(6) no
N1 C3 C4 Cl4 178.7(3) no
N1 C3 C4 S1 0.8(6) no
C2 C3 C4 S1 -172.9(3) no
C2 C3 C4 Cl4 5.0(5) no
S1 C5 C6 C7 176.3(3) no
S1 C5 C6 H4 -4.2 no
C10 C5 C6 C7 2.1(5) no
C10 C5 C6 H4 -178.3 no
S1 C5 C10 C9 -176.1(3) no
S1 C5 C10 H1 4.3 no
C6 C5 C10 C9 -1.9(6) no
C6 C5 C10 H1 178.5 no
C5 C6 C7 C8 -0.9(6) no
C5 C6 C7 H3 -179.9 no
H4 C6 C7 C8 179.5 no
H4 C6 C7 H3 0.7 no
C6 C7 C8 Cl5 179.6(3) no
C6 C7 C8 C9 -0.5(6) no
H3 C7 C8 Cl5 -1.5 no
H3 C7 C8 C9 178.4 no
Cl5 C8 C9 C10 -179.4(3) no
Cl5 C8 C9 H2 1.2 no
C7 C8 C9 C10 0.7(6) no
C7 C8 C9 H2 -178.7 no
C8 C9 C10 C5 0.5(6) no
C8 C9 C10 H1 -179.9 no
H2 C9 C10 C5 179.9 no
H2 C9 C10 H1 -0.5 no

loop_
_cod_related_entry_id
_cod_related_entry_database
_cod_related_entry_code
1 ChemSpider 21179817
